data_7151208
loop_
_publ_author_name
'Jacobs, Ayesha'
'le Roex, Tanya'
'Nassimbeni, Luigi R.'
'Toda, Fumio'

_publ_section_title
;
 Inclusion of volatile guests by a tetrapedal host: structure and
 kinetics.
;
_journal_issue 12
_journal_name_full 'Organic &amp; biomolecular chemistry'
_journal_page_first 2452
_journal_page_last 2457
_journal_paper_doi 10.1039/b602367n
_journal_volume 4
_journal_year 2006
_chemical_formula_moiety 'C62 H44 O4. 4(C2 H6 O S)'
_chemical_formula_sum 'C70 H68 O8 S4'
_chemical_formula_weight 1165.48
_chemical_name_common
;tetra(3-hydroxy-3,3-diphenyl-2-propynyl)ethene.4(dimethyl
sulphoxide) clathrate
;
_chemical_name_systematic
;
tetra(3-hydroxy-3,3-diphenyl-2-propynyl)ethene.4(dimethyl sulphoxide)
clathrate
;
_space_group_IT_number 2
_symmetry_cell_setting triclinic
_symmetry_space_group_name_Hall '-P 1'
_symmetry_space_group_name_H-M 'P -1'
_atom_sites_solution_hydrogens geom
_atom_sites_solution_primary direct
_atom_sites_solution_secondary difmap
_audit_creation_method SHELXL-97
_cell_angle_alpha 71.818(1)
_cell_angle_beta 71.441(1)
_cell_angle_gamma 73.849(1)
_cell_formula_units_Z 1
_cell_length_a 9.0698(3)
_cell_length_b 13.7712(4)
_cell_length_c 13.9901(5)
_cell_measurement_reflns_used 22931
_cell_measurement_temperature 113(2)
_cell_measurement_theta_max 27.88
_cell_measurement_theta_min 1.02
_cell_volume 1542.47(9)
_computing_cell_refinement 'Collect (Nonius, 2000)'
_computing_data_collection 'Collect (Nonius, 2000)'
_computing_data_reduction 'Collect (Nonius, 2000)'
_computing_molecular_graphics 'XSEED, a graphical interface to SHELX (1999)'
_computing_publication_material 'SHELXL-97 (Sheldrick, 1997)'
_computing_structure_refinement 'SHELXL-97 (Sheldrick, 1997)'
_computing_structure_solution 'SHELXS-97 (Sheldrick, 1990)'
_diffrn_ambient_temperature 113(2)
_diffrn_measured_fraction_theta_full 0.950
_diffrn_measured_fraction_theta_max 0.950
_diffrn_measurement_device_type 'Nonius Kappa CCD'
_diffrn_measurement_method 'combination of phi and omega'
_diffrn_radiation_monochromator graphite
_diffrn_radiation_source 'fine-focus sealed tube'
_diffrn_radiation_type MoK\a
_diffrn_radiation_wavelength 0.71073
_diffrn_reflns_av_R_equivalents 0.0437
_diffrn_reflns_av_sigmaI/netI 0.0887
_diffrn_reflns_limit_h_max 11
_diffrn_reflns_limit_h_min -11
_diffrn_reflns_limit_k_max 18
_diffrn_reflns_limit_k_min -17
_diffrn_reflns_limit_l_max 18
_diffrn_reflns_limit_l_min -18
_diffrn_reflns_number 12296
_diffrn_reflns_theta_full 27.83
_diffrn_reflns_theta_max 27.83
_diffrn_reflns_theta_min 2.42
_exptl_absorpt_coefficient_mu 0.210
_exptl_absorpt_correction_type none
_exptl_crystal_colour colourless
_exptl_crystal_density_diffrn 1.255
_exptl_crystal_density_meas ?
_exptl_crystal_density_method .
_exptl_crystal_F_000 616
_exptl_crystal_size_max 0.10
_exptl_crystal_size_mid 0.10
_exptl_crystal_size_min 0.08
_refine_diff_density_max 0.537
_refine_diff_density_min -0.334
_refine_diff_density_rms 0.063
_refine_ls_extinction_method none
_refine_ls_goodness_of_fit_ref 1.019
_refine_ls_hydrogen_treatment mixed
_refine_ls_matrix_type full
_refine_ls_number_parameters 382
_refine_ls_number_reflns 6960
_refine_ls_number_restraints 2
_refine_ls_restrained_S_all 1.019
_refine_ls_R_factor_all 0.1013
_refine_ls_R_factor_gt 0.0514
_refine_ls_shift/su_max 0.001
_refine_ls_shift/su_mean 0.000
_refine_ls_structure_factor_coef Fsqd
_refine_ls_weighting_details 'calc w=1/[\s^2^(Fo^2^)+(0.0512P)^2^+0.2590P] where P=(Fo^2^+2Fc^2^)/3'
_refine_ls_weighting_scheme calc
_refine_ls_wR_factor_gt 0.1028
_refine_ls_wR_factor_ref 0.1187
_reflns_number_gt 4447
_reflns_number_total 6960
_reflns_threshold_expression >2sigma(I)
_cod_data_source_file b602367n.txt
_cod_data_source_block c:\tetdmso
_cod_original_sg_symbol_H-M P-1
_cod_database_code 7151208

loop_
_symmetry_equiv_pos_as_xyz
'x, y, z'
'-x, -y, -z'

loop_
_atom_site_label
_atom_site_type_symbol
_atom_site_fract_x
_atom_site_fract_y
_atom_site_fract_z
_atom_site_U_iso_or_equiv
_atom_site_adp_type
_atom_site_occupancy
_atom_site_symmetry_multiplicity
_atom_site_calc_flag
_atom_site_refinement_flags
_atom_site_disorder_assembly
_atom_site_disorder_group
C1 C -0.4500(2) 1.00118(15) -0.04833(15) 0.0162(4) Uani 1 1 d . . .
S3G S 0.18322(6) 0.48819(4) 0.18858(4) 0.02451(15) Uani 1 1 d . . .
C2 C -0.4815(2) 1.08473(16) -0.13518(15) 0.0181(5) Uani 1 1 d . . .
C3 C -0.5132(2) 1.15503(16) -0.20619(16) 0.0190(5) Uani 1 1 d . . .
O4 O -0.45359(16) 1.23397(11) -0.38816(11) 0.0226(3) Uani 1 1 d D . .
C4 C -0.5611(2) 1.24343(16) -0.29032(15) 0.0193(5) Uani 1 1 d . . .
H4 H -0.461(3) 1.1683(14) -0.396(2) 0.067(10) Uiso 1 1 d D . .
C5 C -0.7325(2) 1.24740(16) -0.29124(15) 0.0180(5) Uani 1 1 d . . .
C6 C -0.7809(3) 1.29535(18) -0.38289(17) 0.0264(5) Uani 1 1 d . . .
H6 H -0.7071 1.3226 -0.4445 0.032 Uiso 1 1 calc R . .
C7 C -0.9358(3) 1.30374(19) -0.38523(18) 0.0316(6) Uani 1 1 d . . .
H7 H -0.9669 1.3364 -0.4484 0.038 Uiso 1 1 calc R . .
C8 C -1.0448(3) 1.26495(19) -0.29654(18) 0.0305(6) Uani 1 1 d . . .
H8 H -1.1509 1.2710 -0.2983 0.037 Uiso 1 1 calc R . .
C9 C -0.9981(3) 1.21709(18) -0.20486(17) 0.0263(5) Uani 1 1 d . . .
H9 H -1.0725 1.1901 -0.1435 0.032 Uiso 1 1 calc R . .
C10 C -0.8430(2) 1.20845(17) -0.20248(16) 0.0217(5) Uani 1 1 d . . .
H10 H -0.8121 1.1754 -0.1393 0.026 Uiso 1 1 calc R . .
C11 C -0.5524(2) 1.34533(16) -0.27101(16) 0.0196(5) Uani 1 1 d . . .
C12 C -0.4993(2) 1.42542(17) -0.35371(17) 0.0243(5) Uani 1 1 d . . .
H12 H -0.4666 1.4170 -0.4227 0.029 Uiso 1 1 calc R . .
C13 C -0.4940(3) 1.51758(18) -0.33547(18) 0.0280(5) Uani 1 1 d . . .
H13 H -0.4583 1.5723 -0.3923 0.034 Uiso 1 1 calc R . .
C14 C -0.5404(2) 1.53046(18) -0.23531(18) 0.0265(5) Uani 1 1 d . . .
H14 H -0.5347 1.5933 -0.2232 0.032 Uiso 1 1 calc R . .
C15 C -0.5952(2) 1.45155(17) -0.15278(17) 0.0246(5) Uani 1 1 d . . .
H15 H -0.6281 1.4604 -0.0839 0.030 Uiso 1 1 calc R . .
C16 C -0.6021(2) 1.35996(17) -0.17051(16) 0.0222(5) Uani 1 1 d . . .
H16 H -0.6411 1.3064 -0.1136 0.027 Uiso 1 1 calc R . .
C17 C -0.3126(2) 0.92150(16) -0.06669(15) 0.0182(5) Uani 1 1 d . . .
C18 C -0.1966(2) 0.85652(16) -0.08783(15) 0.0181(5) Uani 1 1 d . . .
O19 O -0.08017(16) 0.67605(11) -0.07089(11) 0.0199(3) Uani 1 1 d D . .
C19 C -0.0532(2) 0.77890(15) -0.12062(15) 0.0164(4) Uani 1 1 d . . .
H19 H -0.151(3) 0.655(2) -0.097(2) 0.061(9) Uiso 1 1 d D . .
C20 C -0.0093(2) 0.79759(16) -0.24015(15) 0.0169(4) Uani 1 1 d . . .
C21 C 0.1291(2) 0.73644(17) -0.28839(16) 0.0208(5) Uani 1 1 d . . .
H21 H 0.1929 0.6846 -0.2472 0.025 Uiso 1 1 calc R . .
C22 C 0.1735(2) 0.75088(18) -0.39527(17) 0.0249(5) Uani 1 1 d . . .
H22 H 0.2677 0.7090 -0.4268 0.030 Uiso 1 1 calc R . .
C23 C 0.0823(3) 0.82561(19) -0.45643(17) 0.0284(5) Uani 1 1 d . . .
H23 H 0.1138 0.8356 -0.5299 0.034 Uiso 1 1 calc R . .
C24 C -0.0554(3) 0.88581(19) -0.40994(17) 0.0296(6) Uani 1 1 d . . .
H36 H -0.1195 0.9367 -0.4516 0.036 Uiso 1 1 calc R . .
C25 C -0.1004(2) 0.87221(17) -0.30249(16) 0.0233(5) Uani 1 1 d . . .
H25 H -0.1947 0.9145 -0.2715 0.028 Uiso 1 1 calc R . .
C26 C 0.0856(2) 0.78994(16) -0.08672(15) 0.0170(4) Uani 1 1 d . . .
C27 C 0.1055(2) 0.88645(17) -0.08816(15) 0.0199(5) Uani 1 1 d . . .
H27 H 0.0290 0.9470 -0.1068 0.024 Uiso 1 1 calc R . .
C28 C 0.2362(2) 0.89580(18) -0.06252(16) 0.0235(5) Uani 1 1 d . . .
H28 H 0.2486 0.9624 -0.0635 0.028 Uiso 1 1 calc R . .
C29 C 0.3487(2) 0.80754(18) -0.03554(16) 0.0251(5) Uani 1 1 d . . .
H29 H 0.4385 0.8136 -0.0183 0.030 Uiso 1 1 calc R . .
C30 C 0.3294(2) 0.71094(18) -0.03382(17) 0.0250(5) Uani 1 1 d . . .
H30 H 0.4065 0.6505 -0.0156 0.030 Uiso 1 1 calc R . .
C31 C 0.1979(2) 0.70149(17) -0.05861(16) 0.0211(5) Uani 1 1 d . . .
H31 H 0.1848 0.6347 -0.0564 0.025 Uiso 1 1 calc R . .
S1G S 0.56853(7) 0.02077(5) 0.31952(4) 0.02903(16) Uani 1 1 d . . .
O1G O 0.45582(17) -0.04292(12) 0.40323(11) 0.0290(4) Uani 1 1 d . . .
C1G C 0.7409(3) -0.00492(19) 0.36565(18) 0.0314(6) Uani 1 1 d . . .
H1GA H 0.7093 0.0045 0.4365 0.047 Uiso 1 1 calc R . .
H1GB H 0.8104 0.0434 0.3200 0.047 Uiso 1 1 calc R . .
H1GC H 0.7976 -0.0768 0.3658 0.047 Uiso 1 1 calc R . .
C2G C 0.4953(3) 0.1513(2) 0.3333(2) 0.0418(7) Uani 1 1 d . . .
H2GA H 0.3933 0.1785 0.3150 0.063 Uiso 1 1 calc R . .
H2GB H 0.5715 0.1949 0.2870 0.063 Uiso 1 1 calc R . .
H2GC H 0.4810 0.1522 0.4055 0.063 Uiso 1 1 calc R . .
O3G O 0.26586(17) 0.40728(13) 0.12635(12) 0.0318(4) Uani 1 1 d . . .
C3G C -0.0162(2) 0.52862(18) 0.17640(18) 0.0288(5) Uani 1 1 d . . .
H3GA H -0.0170 0.5686 0.1050 0.043 Uiso 1 1 calc R . .
H3GB H -0.0788 0.5723 0.2247 0.043 Uiso 1 1 calc R . .
H3GC H -0.0624 0.4671 0.1929 0.043 Uiso 1 1 calc R . .
C4G C 0.1384(3) 0.4169(2) 0.32171(18) 0.0346(6) Uani 1 1 d . . .
H4GA H 0.0753 0.3660 0.3304 0.052 Uiso 1 1 calc R . .
H4GB H 0.0779 0.4653 0.3657 0.052 Uiso 1 1 calc R . .
H4GC H 0.2373 0.3805 0.3420 0.052 Uiso 1 1 calc R . .

loop_
_atom_site_aniso_label
_atom_site_aniso_U_11
_atom_site_aniso_U_22
_atom_site_aniso_U_33
_atom_site_aniso_U_23
_atom_site_aniso_U_13
_atom_site_aniso_U_12
C1 0.0130(9) 0.0161(11) 0.0196(10) -0.0041(9) -0.0070(8) 0.0001(8)
S3G 0.0224(3) 0.0267(3) 0.0259(3) -0.0058(2) -0.0086(2) -0.0051(2)
C2 0.0138(10) 0.0221(12) 0.0182(11) -0.0090(9) -0.0029(9) 0.0002(9)
C3 0.0160(10) 0.0214(12) 0.0191(11) -0.0084(10) -0.0022(9) -0.0016(9)
O4 0.0238(8) 0.0241(9) 0.0164(7) -0.0061(6) 0.0000(6) -0.0042(7)
C4 0.0190(10) 0.0222(12) 0.0123(10) -0.0006(9) -0.0023(9) -0.0033(9)
C5 0.0195(10) 0.0161(11) 0.0176(11) -0.0045(9) -0.0046(9) -0.0017(9)
C6 0.0255(12) 0.0320(13) 0.0177(11) -0.0001(10) -0.0067(10) -0.0050(10)
C7 0.0318(13) 0.0385(15) 0.0243(12) -0.0013(11) -0.0143(11) -0.0053(11)
C8 0.0222(11) 0.0358(14) 0.0359(14) -0.0081(11) -0.0134(11) -0.0033(11)
C9 0.0228(11) 0.0298(13) 0.0233(12) -0.0043(10) -0.0026(10) -0.0069(10)
C10 0.0212(11) 0.0231(12) 0.0178(11) -0.0022(9) -0.0073(9) -0.0003(9)
C11 0.0133(10) 0.0208(12) 0.0230(11) -0.0036(9) -0.0087(9) 0.0020(9)
C12 0.0241(11) 0.0276(13) 0.0211(11) -0.0054(10) -0.0060(9) -0.0054(10)
C13 0.0266(12) 0.0259(13) 0.0288(13) -0.0008(10) -0.0071(10) -0.0077(10)
C14 0.0201(11) 0.0236(12) 0.0392(14) -0.0114(11) -0.0127(10) 0.0004(10)
C15 0.0214(11) 0.0280(13) 0.0254(12) -0.0105(10) -0.0113(10) 0.0042(10)
C16 0.0195(11) 0.0245(12) 0.0196(11) -0.0034(9) -0.0067(9) 0.0001(9)
C17 0.0176(10) 0.0214(12) 0.0158(10) -0.0035(9) -0.0053(9) -0.0039(9)
C18 0.0190(10) 0.0225(12) 0.0141(10) -0.0037(9) -0.0069(9) -0.0041(10)
O19 0.0200(7) 0.0174(8) 0.0217(8) -0.0031(6) -0.0071(6) -0.0025(6)
C19 0.0156(10) 0.0151(11) 0.0167(10) -0.0048(9) -0.0048(8) 0.0018(9)
C20 0.0145(10) 0.0203(11) 0.0183(11) -0.0058(9) -0.0051(9) -0.0047(9)
C21 0.0183(10) 0.0238(12) 0.0203(11) -0.0056(9) -0.0067(9) -0.0019(9)
C22 0.0203(11) 0.0305(13) 0.0231(12) -0.0113(10) 0.0003(9) -0.0051(10)
C23 0.0303(12) 0.0396(15) 0.0154(11) -0.0070(10) -0.0047(10) -0.0080(11)
C24 0.0276(12) 0.0365(14) 0.0226(12) -0.0013(10) -0.0124(10) -0.0029(11)
C25 0.0165(10) 0.0297(13) 0.0205(11) -0.0058(10) -0.0058(9) 0.0011(9)
C26 0.0130(9) 0.0227(12) 0.0135(10) -0.0047(9) -0.0026(8) -0.0013(9)
C27 0.0185(10) 0.0228(12) 0.0162(11) -0.0044(9) -0.0047(9) -0.0009(9)
C28 0.0239(11) 0.0285(13) 0.0202(11) -0.0070(10) -0.0044(9) -0.0087(10)
C29 0.0184(11) 0.0367(14) 0.0229(12) -0.0064(10) -0.0073(9) -0.0080(10)
C30 0.0188(11) 0.0294(13) 0.0239(12) -0.0042(10) -0.0092(9) 0.0014(10)
C31 0.0186(10) 0.0229(12) 0.0211(11) -0.0067(9) -0.0061(9) -0.0004(9)
S1G 0.0350(3) 0.0338(4) 0.0219(3) -0.0057(3) -0.0068(3) -0.0141(3)
O1G 0.0316(8) 0.0308(9) 0.0261(8) -0.0109(7) -0.0002(7) -0.0121(7)
C1G 0.0307(12) 0.0340(14) 0.0292(13) -0.0096(11) -0.0044(11) -0.0072(11)
C2G 0.0415(15) 0.0323(15) 0.0551(17) -0.0020(13) -0.0243(13) -0.0088(12)
O3G 0.0200(8) 0.0402(10) 0.0402(10) -0.0201(8) -0.0074(7) -0.0022(7)
C3G 0.0223(11) 0.0263(13) 0.0347(13) -0.0059(11) -0.0102(10) 0.0018(10)
C4G 0.0375(14) 0.0404(15) 0.0274(13) -0.0019(11) -0.0130(11) -0.0120(12)

loop_
_atom_type_symbol
_atom_type_description
_atom_type_scat_dispersion_real
_atom_type_scat_dispersion_imag
_atom_type_scat_source
C C 0.0033 0.0016 'International Tables Vol C Tables 4.2.6.8 and 6.1.1.4'
H H 0.0000 0.0000 'International Tables Vol C Tables 4.2.6.8 and 6.1.1.4'
O O 0.0106 0.0060 'International Tables Vol C Tables 4.2.6.8 and 6.1.1.4'
S S 0.1246 0.1234 'International Tables Vol C Tables 4.2.6.8 and 6.1.1.4'

loop_
_geom_angle_atom_site_label_1
_geom_angle_atom_site_label_2
_geom_angle_atom_site_label_3
_geom_angle
_geom_angle_site_symmetry_1
_geom_angle_site_symmetry_3
_geom_angle_publ_flag
C1 C1 C17 121.8(2) 2_475 . ?
C1 C1 C2 120.2(2) 2_475 . ?
C17 C1 C2 117.92(17) . . ?
O3G S3G C3G 106.85(10) . . ?
O3G S3G C4G 105.79(11) . . ?
C3G S3G C4G 96.69(11) . . ?
C3 C2 C1 177.8(2) . . ?
C2 C3 C4 176.9(2) . . ?
O4 C4 C3 110.14(16) . . ?
O4 C4 C11 107.51(16) . . ?
C3 C4 C11 108.82(17) . . ?
O4 C4 C5 110.85(16) . . ?
C3 C4 C5 110.02(16) . . ?
C11 C4 C5 109.44(16) . . ?
C10 C5 C6 118.38(19) . . ?
C10 C5 C4 122.21(18) . . ?
C6 C5 C4 119.35(17) . . ?
C7 C6 C5 120.7(2) . . ?
C8 C7 C6 120.4(2) . . ?
C7 C8 C9 119.4(2) . . ?
C8 C9 C10 120.2(2) . . ?
C5 C10 C9 120.8(2) . . ?
C12 C11 C16 119.0(2) . . ?
C12 C11 C4 120.51(19) . . ?
C16 C11 C4 120.43(18) . . ?
C13 C12 C11 120.0(2) . . ?
C14 C13 C12 120.5(2) . . ?
C13 C14 C15 119.8(2) . . ?
C16 C15 C14 120.0(2) . . ?
C15 C16 C11 120.7(2) . . ?
C18 C17 C1 176.4(2) . . ?
C17 C18 C19 176.6(2) . . ?
O19 C19 C18 110.33(16) . . ?
O19 C19 C26 106.87(15) . . ?
C18 C19 C26 109.76(17) . . ?
O19 C19 C20 111.00(16) . . ?
C18 C19 C20 109.26(16) . . ?
C26 C19 C20 109.59(15) . . ?
C25 C20 C21 118.19(18) . . ?
C25 C20 C19 123.13(17) . . ?
C21 C20 C19 118.68(17) . . ?
C22 C21 C20 120.68(19) . . ?
C23 C22 C21 120.59(19) . . ?
C22 C23 C24 119.4(2) . . ?
C23 C24 C25 120.3(2) . . ?
C20 C25 C24 120.77(19) . . ?
C27 C26 C31 119.21(19) . . ?
C27 C26 C19 121.37(18) . . ?
C31 C26 C19 119.35(19) . . ?
C26 C27 C28 120.7(2) . . ?
C29 C28 C27 119.9(2) . . ?
C30 C29 C28 119.7(2) . . ?
C29 C30 C31 120.4(2) . . ?
C30 C31 C26 120.1(2) . . ?
O1G S1G C1G 106.08(10) . . ?
O1G S1G C2G 105.67(11) . . ?
C1G S1G C2G 97.26(12) . . ?

loop_
_geom_bond_atom_site_label_1
_geom_bond_atom_site_label_2
_geom_bond_distance
_geom_bond_site_symmetry_2
_geom_bond_publ_flag
C1 C1 1.364(4) 2_475 ?
C1 C17 1.426(3) . ?
C1 C2 1.431(3) . ?
S3G O3G 1.5121(16) . ?
S3G C3G 1.786(2) . ?
S3G C4G 1.788(2) . ?
C2 C3 1.197(3) . ?
C3 C4 1.481(3) . ?
O4 C4 1.426(2) . ?
C4 C11 1.536(3) . ?
C4 C5 1.545(3) . ?
C5 C10 1.387(3) . ?
C5 C6 1.393(3) . ?
C6 C7 1.387(3) . ?
C7 C8 1.379(3) . ?
C8 C9 1.386(3) . ?
C9 C10 1.389(3) . ?
C11 C12 1.390(3) . ?
C11 C16 1.394(3) . ?
C12 C13 1.386(3) . ?
C13 C14 1.382(3) . ?
C14 C15 1.383(3) . ?
C15 C16 1.380(3) . ?
C17 C18 1.199(3) . ?
C18 C19 1.482(3) . ?
O19 C19 1.421(2) . ?
C19 C26 1.538(3) . ?
C19 C20 1.545(3) . ?
C20 C25 1.388(3) . ?
C20 C21 1.403(3) . ?
C21 C22 1.383(3) . ?
C22 C23 1.379(3) . ?
C23 C24 1.383(3) . ?
C24 C25 1.392(3) . ?
C26 C27 1.383(3) . ?
C26 C31 1.394(3) . ?
C27 C28 1.392(3) . ?
C28 C29 1.389(3) . ?
C29 C30 1.381(3) . ?
C30 C31 1.392(3) . ?
S1G O1G 1.5105(15) . ?
S1G C1G 1.782(2) . ?
S1G C2G 1.783(3) . ?

loop_
_geom_hbond_atom_site_label_D
_geom_hbond_atom_site_label_H
_geom_hbond_atom_site_label_A
_geom_hbond_distance_DH
_geom_hbond_distance_HA
_geom_hbond_distance_DA
_geom_hbond_angle_DHA
_geom_hbond_site_symmetry_A
O4 H4 O1G 0.97(1) 1.74(1) 2.710(2) 173(3) 2_565
O19 H19 O3G 0.97(1) 1.73(1) 2.687(2) 168(3) 2_565

loop_
_geom_torsion_atom_site_label_1
_geom_torsion_atom_site_label_2
_geom_torsion_atom_site_label_3
_geom_torsion_atom_site_label_4
_geom_torsion
_geom_torsion_site_symmetry_1
_geom_torsion_site_symmetry_2
_geom_torsion_site_symmetry_3
_geom_torsion_site_symmetry_4
_geom_torsion_publ_flag
C1 C1 C2 C3 -27(6) 2_475 . . . ?
C17 C1 C2 C3 152(6) . . . . ?
C1 C2 C3 C4 14(9) . . . . ?
C2 C3 C4 O4 -164(4) . . . . ?
C2 C3 C4 C11 79(4) . . . . ?
C2 C3 C4 C5 -41(4) . . . . ?
O4 C4 C5 C10 148.97(19) . . . . ?
C3 C4 C5 C10 26.9(3) . . . . ?
C11 C4 C5 C10 -92.6(2) . . . . ?
O4 C4 C5 C6 -33.7(3) . . . . ?
C3 C4 C5 C6 -155.8(2) . . . . ?
C11 C4 C5 C6 84.7(2) . . . . ?
C10 C5 C6 C7 -0.1(3) . . . . ?
C4 C5 C6 C7 -177.5(2) . . . . ?
C5 C6 C7 C8 0.2(4) . . . . ?
C6 C7 C8 C9 -0.2(4) . . . . ?
C7 C8 C9 C10 0.1(4) . . . . ?
C6 C5 C10 C9 -0.1(3) . . . . ?
C4 C5 C10 C9 177.3(2) . . . . ?
C8 C9 C10 C5 0.1(3) . . . . ?
O4 C4 C11 C12 22.8(2) . . . . ?
C3 C4 C11 C12 142.02(18) . . . . ?
C5 C4 C11 C12 -97.7(2) . . . . ?
O4 C4 C11 C16 -159.12(17) . . . . ?
C3 C4 C11 C16 -39.8(2) . . . . ?
C5 C4 C11 C16 80.4(2) . . . . ?
C16 C11 C12 C13 1.0(3) . . . . ?
C4 C11 C12 C13 179.13(19) . . . . ?
C11 C12 C13 C14 0.4(3) . . . . ?
C12 C13 C14 C15 -1.2(3) . . . . ?
C13 C14 C15 C16 0.6(3) . . . . ?
C14 C15 C16 C11 0.8(3) . . . . ?
C12 C11 C16 C15 -1.6(3) . . . . ?
C4 C11 C16 C15 -179.72(18) . . . . ?
C1 C1 C17 C18 166(3) 2_475 . . . ?
C2 C1 C17 C18 -14(4) . . . . ?
C1 C17 C18 C19 -1(7) . . . . ?
C17 C18 C19 O19 -123(4) . . . . ?
C17 C18 C19 C26 119(4) . . . . ?
C17 C18 C19 C20 -1(4) . . . . ?
O19 C19 C20 C25 118.0(2) . . . . ?
C18 C19 C20 C25 -3.8(3) . . . . ?
C26 C19 C20 C25 -124.1(2) . . . . ?
O19 C19 C20 C21 -61.9(2) . . . . ?
C18 C19 C20 C21 176.17(18) . . . . ?
C26 C19 C20 C21 55.9(2) . . . . ?
C25 C20 C21 C22 0.4(3) . . . . ?
C19 C20 C21 C22 -179.61(19) . . . . ?
C20 C21 C22 C23 -0.1(3) . . . . ?
C21 C22 C23 C24 -0.5(3) . . . . ?
C22 C23 C24 C25 0.9(4) . . . . ?
C21 C20 C25 C24 0.0(3) . . . . ?
C19 C20 C25 C24 -180.0(2) . . . . ?
C23 C24 C25 C20 -0.7(4) . . . . ?
O19 C19 C26 C27 -155.88(17) . . . . ?
C18 C19 C26 C27 -36.2(2) . . . . ?
C20 C19 C26 C27 83.8(2) . . . . ?
O19 C19 C26 C31 27.2(2) . . . . ?
C18 C19 C26 C31 146.80(18) . . . . ?
C20 C19 C26 C31 -93.2(2) . . . . ?
C31 C26 C27 C28 0.4(3) . . . . ?
C19 C26 C27 C28 -176.59(17) . . . . ?
C26 C27 C28 C29 0.3(3) . . . . ?
C27 C28 C29 C30 -0.3(3) . . . . ?
C28 C29 C30 C31 -0.2(3) . . . . ?
C29 C30 C31 C26 0.8(3) . . . . ?
C27 C26 C31 C30 -0.9(3) . . . . ?
C19 C26 C31 C30 176.11(18) . . . . ?
